data_7154292
loop_
_publ_author_name
'Vijayadas, Kuruppanthara N.'
'Kotmale, Amol S.'
'Thorat, Shridhar H.'
'Gonnade, Rajesh G.'
'Nair, Roshna V.'
'Rajamohanan, Pattuparambil R.'
'Sanjayan, Gangadhar J.'

_publ_section_title
;
 Reversal of H-bonding direction by N-sulfonation in a synthetic
 reverse-turn peptide motif.
;
_journal_issue 10
_journal_name_full 'Organic &amp; biomolecular chemistry'
_journal_page_first 3064
_journal_page_last 3069
_journal_paper_doi 10.1039/c4ob02438a
_journal_volume 13
_journal_year 2015
_chemical_absolute_configuration rmad
_chemical_formula_moiety 'C17 H26 N4 O6 S2'
_chemical_formula_sum 'C17 H26 N4 O6 S2'
_chemical_formula_weight 446.54
_chemical_name_systematic
; 
 ? 
;
_space_group_IT_number 19
_symmetry_cell_setting orthorhombic
_symmetry_space_group_name_Hall 'P 2ac 2ab'
_symmetry_space_group_name_H-M 'P 21 21 21'
_atom_sites_solution_hydrogens geom
_atom_sites_solution_primary direct
_atom_sites_solution_secondary difmap
_audit_creation_method SHELXL-97
_audit_update_record
;
2014-09-27 deposited with the CCDC.
2015-01-13 downloaded from the CCDC.
;
_cell_angle_alpha 90.00
_cell_angle_beta 90.00
_cell_angle_gamma 90.00
_cell_formula_units_Z 4
_cell_length_a 9.5896(2)
_cell_length_b 14.7665(3)
_cell_length_c 14.7848(3)
_cell_measurement_reflns_used 9845
_cell_measurement_temperature 296(2)
_cell_measurement_theta_max 28.10
_cell_measurement_theta_min 2.53
_cell_volume 2093.60(7)
_computing_cell_refinement 'Bruker SAINT'
_computing_data_collection 'Bruker APEX2'
_computing_data_reduction 'Bruker SAINT'
_computing_molecular_graphics 'Bruker SHELXTL'
_computing_publication_material 'Bruker SHELXTL'
_computing_structure_refinement 'SHELXL-97 (Sheldrick, 2008)'
_computing_structure_solution 'SHELXS-97 (Sheldrick, 2008)'
_diffrn_ambient_temperature 296(2)
_diffrn_measured_fraction_theta_full 1.000
_diffrn_measured_fraction_theta_max 1.000
_diffrn_measurement_device_type 'Bruker APEX-II CCD'
_diffrn_measurement_method '\f and \w scans'
_diffrn_radiation_monochromator graphite
_diffrn_radiation_source 'fine-focus sealed tube'
_diffrn_radiation_type MoK\a
_diffrn_radiation_wavelength 0.71073
_diffrn_reflns_av_R_equivalents 0.0405
_diffrn_reflns_av_sigmaI/netI 0.0207
_diffrn_reflns_limit_h_max 11
_diffrn_reflns_limit_h_min -11
_diffrn_reflns_limit_k_max 17
_diffrn_reflns_limit_k_min -17
_diffrn_reflns_limit_l_max 17
_diffrn_reflns_limit_l_min -17
_diffrn_reflns_number 32530
_diffrn_reflns_theta_full 24.99
_diffrn_reflns_theta_max 24.99
_diffrn_reflns_theta_min 1.95
_exptl_absorpt_coefficient_mu 0.296
_exptl_absorpt_correction_T_max 0.9035
_exptl_absorpt_correction_T_min 0.8661
_exptl_absorpt_correction_type multi-scan
_exptl_absorpt_process_details 'Bruker SADABS'
_exptl_crystal_colour colourless
_exptl_crystal_density_diffrn 1.417
_exptl_crystal_density_method 'not measured'
_exptl_crystal_description block
_exptl_crystal_F_000 944
_exptl_crystal_recrystallization_method 'Re-crystallisation from solvent: Ethyl Acetate - Petroleum Ether'
_exptl_crystal_size_max 0.50
_exptl_crystal_size_mid 0.45
_exptl_crystal_size_min 0.35
_refine_diff_density_max 0.254
_refine_diff_density_min -0.195
_refine_diff_density_rms 0.039
_refine_ls_abs_structure_details 'Flack H D (1983), Acta Cryst. A39, 876-881'
_refine_ls_abs_structure_Flack 0.07(7)
_refine_ls_extinction_method none
_refine_ls_goodness_of_fit_ref 1.082
_refine_ls_hydrogen_treatment mixed
_refine_ls_matrix_type full
_refine_ls_number_parameters 274
_refine_ls_number_reflns 3677
_refine_ls_number_restraints 0
_refine_ls_restrained_S_all 1.082
_refine_ls_R_factor_all 0.0363
_refine_ls_R_factor_gt 0.0346
_refine_ls_shift/su_max 0.000
_refine_ls_shift/su_mean 0.000
_refine_ls_structure_factor_coef Fsqd
_refine_ls_weighting_details 'calc w=1/[\s^2^(Fo^2^)+(0.0495P)^2^+0.6229P] where P=(Fo^2^+2Fc^2^)/3'
_refine_ls_weighting_scheme calc
_refine_ls_wR_factor_gt 0.0895
_refine_ls_wR_factor_ref 0.0908
_reflns_number_gt 3525
_reflns_number_total 3677
_reflns_threshold_expression >2sigma(I)
_cod_data_source_file c4ob02438a2.cif
_cod_data_source_block 4
_cod_depositor_comments 'Adding full bibliography for 7154289--7154295.cif.'
_cod_original_sg_symbol_H-M P2(1)2(1)2(1)
_cod_database_code 7154292

loop_
_symmetry_equiv_pos_as_xyz
'x, y, z'
'x+1/2, -y+1/2, -z'
'-x, y+1/2, -z+1/2'
'-x+1/2, -y, z+1/2'

loop_
_atom_site_label
_atom_site_type_symbol
_atom_site_fract_x
_atom_site_fract_y
_atom_site_fract_z
_atom_site_U_iso_or_equiv
_atom_site_adp_type
_atom_site_occupancy
_atom_site_symmetry_multiplicity
_atom_site_calc_flag
_atom_site_refinement_flags
S1 S 0.38681(7) 0.17961(5) 0.12459(5) 0.04918(18) Uani 1 1 d .
S2 S -0.04459(7) 0.22859(4) 0.24011(4) 0.04117(16) Uani 1 1 d .
O1 O 0.3052(2) 0.15934(15) 0.04703(15) 0.0646(6) Uani 1 1 d .
O2 O 0.3443(2) 0.14592(13) 0.21143(15) 0.0625(5) Uani 1 1 d .
O3 O 0.3702(3) 0.41700(15) 0.34386(14) 0.0665(6) Uani 1 1 d .
O4 O 0.0228(2) 0.23940(13) 0.15362(11) 0.0530(5) Uani 1 1 d .
O5 O -0.1860(2) 0.19873(14) 0.24282(15) 0.0629(6) Uani 1 1 d .
O6 O 0.19927(17) 0.23494(14) 0.44298(13) 0.0516(5) Uani 1 1 d .
N1 N 0.3898(2) 0.29005(14) 0.13421(14) 0.0442(5) Uani 1 1 d .
N2 N 0.2031(2) 0.35791(14) 0.25155(14) 0.0436(5) Uani 1 1 d .
N3 N 0.0512(2) 0.15771(12) 0.29419(13) 0.0355(4) Uani 1 1 d .
H3 H 0.1204 0.1354 0.2647 0.043 Uiso 1 1 calc R
N4 N -0.0098(2) 0.23816(16) 0.50997(14) 0.0409(5) Uani 1 1 d .
C1 C 0.4481(3) 0.33179(19) 0.21747(17) 0.0483(6) Uani 1 1 d .
H1 H 0.4997 0.2859 0.2517 0.058 Uiso 1 1 calc R
C2 C 0.5501(4) 0.4023(3) 0.1812(2) 0.0713(9) Uani 1 1 d .
H2A H 0.5563 0.4540 0.2215 0.086 Uiso 1 1 calc R
H2B H 0.6424 0.3767 0.1732 0.086 Uiso 1 1 calc R
C3 C 0.4886(5) 0.4280(3) 0.0942(2) 0.0883(13) Uani 1 1 d .
H3A H 0.5596 0.4528 0.0545 0.106 Uiso 1 1 calc R
H3B H 0.4169 0.4734 0.1030 0.106 Uiso 1 1 calc R
C4 C 0.4277(4) 0.3451(2) 0.0539(2) 0.0634(8) Uani 1 1 d .
H4A H 0.4952 0.3138 0.0163 0.076 Uiso 1 1 calc R
H4B H 0.3460 0.3593 0.0179 0.076 Uiso 1 1 calc R
C5 C 0.3362(3) 0.37289(17) 0.27763(16) 0.0461(6) Uani 1 1 d .
C6 C 0.0808(3) 0.38832(15) 0.29451(16) 0.0421(6) Uani 1 1 d .
C7 C -0.0390(3) 0.33598(16) 0.29470(16) 0.0429(6) Uani 1 1 d .
C8 C -0.1623(3) 0.3669(2) 0.33391(19) 0.0546(7) Uani 1 1 d .
H8 H -0.2416 0.3307 0.3346 0.066 Uiso 1 1 calc R
C9 C -0.1642(4) 0.4522(2) 0.3716(2) 0.0674(9) Uani 1 1 d .
H9 H -0.2456 0.4738 0.3981 0.081 Uiso 1 1 calc R
C10 C -0.0485(4) 0.50508(19) 0.37047(19) 0.0661(9) Uani 1 1 d .
H10 H -0.0523 0.5632 0.3946 0.079 Uiso 1 1 calc R
C11 C 0.0741(4) 0.47381(17) 0.33420(18) 0.0552(8) Uani 1 1 d .
H11 H 0.1535 0.5100 0.3361 0.066 Uiso 1 1 calc R
C12 C 0.0350(2) 0.12598(15) 0.38907(16) 0.0371(5) Uani 1 1 d .
C13 C 0.1386(3) 0.04798(18) 0.3985(2) 0.0535(7) Uani 1 1 d .
H13A H 0.1130 0.0000 0.3580 0.080 Uiso 1 1 calc R
H13B H 0.1373 0.0260 0.4596 0.080 Uiso 1 1 calc R
H13C H 0.2306 0.0690 0.3839 0.080 Uiso 1 1 calc R
C14 C -0.1126(3) 0.0916(2) 0.4072(2) 0.0548(7) Uani 1 1 d .
H14A H -0.1775 0.1408 0.4013 0.082 Uiso 1 1 calc R
H14B H -0.1177 0.0674 0.4674 0.082 Uiso 1 1 calc R
H14C H -0.1355 0.0451 0.3643 0.082 Uiso 1 1 calc R
C15 C 0.0817(2) 0.20475(15) 0.45140(16) 0.0348(5) Uani 1 1 d .
C16 C 0.0230(3) 0.3171(2) 0.56418(19) 0.0517(6) Uani 1 1 d .
H16A H 0.0930 0.3017 0.6080 0.078 Uiso 1 1 calc R
H16B H -0.0596 0.3374 0.5948 0.078 Uiso 1 1 calc R
H16C H 0.0572 0.3645 0.5257 0.078 Uiso 1 1 calc R
C17 C 0.5594(3) 0.1431(3) 0.1031(3) 0.0783(10) Uani 1 1 d .
H17A H 0.5630 0.0781 0.1049 0.117 Uiso 1 1 calc R
H17B H 0.6207 0.1674 0.1483 0.117 Uiso 1 1 calc R
H17C H 0.5882 0.1638 0.0445 0.117 Uiso 1 1 calc R
H2N H 0.192(2) 0.3257(17) 0.2092(17) 0.029(6) Uiso 1 1 d .
H4N H -0.096(3) 0.2188(18) 0.5141(16) 0.036(6) Uiso 1 1 d .

loop_
_atom_site_aniso_label
_atom_site_aniso_U_11
_atom_site_aniso_U_22
_atom_site_aniso_U_33
_atom_site_aniso_U_23
_atom_site_aniso_U_13
_atom_site_aniso_U_12
S1 0.0445(3) 0.0453(3) 0.0577(4) -0.0095(3) 0.0090(3) -0.0118(3)
S2 0.0443(3) 0.0356(3) 0.0436(3) -0.0049(3) -0.0122(3) 0.0041(3)
O1 0.0589(12) 0.0682(14) 0.0667(13) -0.0209(11) 0.0065(10) -0.0205(10)
O2 0.0687(13) 0.0501(11) 0.0686(13) 0.0051(10) 0.0118(11) -0.0115(10)
O3 0.0863(15) 0.0651(13) 0.0483(11) -0.0156(10) -0.0126(11) -0.0171(12)
O4 0.0789(13) 0.0433(10) 0.0369(9) -0.0043(7) -0.0115(9) 0.0033(9)
O5 0.0448(11) 0.0596(12) 0.0843(14) -0.0054(11) -0.0234(10) 0.0020(9)
O6 0.0322(9) 0.0606(11) 0.0619(11) -0.0168(10) 0.0047(8) -0.0068(8)
N1 0.0490(12) 0.0459(12) 0.0376(10) -0.0012(9) 0.0039(10) -0.0112(9)
N2 0.0613(14) 0.0356(11) 0.0339(11) -0.0084(9) -0.0009(10) -0.0084(10)
N3 0.0362(10) 0.0310(9) 0.0392(10) -0.0043(8) -0.0001(9) 0.0031(8)
N4 0.0319(10) 0.0463(12) 0.0445(11) -0.0069(9) 0.0042(8) -0.0044(9)
C1 0.0525(15) 0.0468(14) 0.0454(14) 0.0049(11) -0.0103(12) -0.0138(12)
C2 0.067(2) 0.078(2) 0.068(2) 0.0000(17) -0.0017(17) -0.0353(18)
C3 0.125(3) 0.077(2) 0.063(2) 0.0157(18) 0.000(2) -0.051(2)
C4 0.080(2) 0.0672(19) 0.0429(15) 0.0073(13) -0.0017(15) -0.0197(16)
C5 0.0685(18) 0.0352(12) 0.0345(13) 0.0030(11) -0.0023(12) -0.0127(12)
C6 0.0690(17) 0.0278(11) 0.0295(11) 0.0029(9) -0.0024(11) 0.0034(11)
C7 0.0642(16) 0.0292(11) 0.0353(12) 0.0014(9) -0.0059(12) 0.0122(12)
C8 0.0617(17) 0.0485(15) 0.0536(15) 0.0100(13) 0.0061(13) 0.0201(13)
C9 0.103(3) 0.0527(17) 0.0462(16) 0.0065(14) 0.0154(17) 0.0355(19)
C10 0.125(3) 0.0341(13) 0.0387(14) 0.0029(12) 0.0057(18) 0.0213(18)
C11 0.095(2) 0.0314(12) 0.0394(14) -0.0001(11) 0.0003(14) 0.0000(14)
C12 0.0355(12) 0.0338(11) 0.0420(12) 0.0004(10) 0.0018(10) -0.0028(10)
C13 0.0661(18) 0.0360(13) 0.0583(17) 0.0017(12) -0.0095(15) 0.0071(13)
C14 0.0537(16) 0.0524(16) 0.0583(16) -0.0065(13) 0.0031(14) -0.0189(14)
C15 0.0278(11) 0.0371(12) 0.0397(12) 0.0022(9) -0.0026(9) 0.0001(9)
C16 0.0453(14) 0.0571(16) 0.0526(15) -0.0174(13) -0.0021(12) 0.0007(13)
C17 0.0501(17) 0.073(2) 0.112(3) -0.021(2) 0.0082(19) 0.0044(16)

loop_
_atom_type_symbol
_atom_type_description
_atom_type_scat_dispersion_real
_atom_type_scat_dispersion_imag
_atom_type_scat_source
C C 0.0033 0.0016 'International Tables Vol C Tables 4.2.6.8 and 6.1.1.4'
H H 0.0000 0.0000 'International Tables Vol C Tables 4.2.6.8 and 6.1.1.4'
N N 0.0061 0.0033 'International Tables Vol C Tables 4.2.6.8 and 6.1.1.4'
O O 0.0106 0.0060 'International Tables Vol C Tables 4.2.6.8 and 6.1.1.4'
S S 0.1246 0.1234 'International Tables Vol C Tables 4.2.6.8 and 6.1.1.4'

loop_
_geom_angle_atom_site_label_1
_geom_angle_atom_site_label_2
_geom_angle_atom_site_label_3
_geom_angle
O1 S1 O2 119.48(12)
O1 S1 N1 106.85(13)
O2 S1 N1 105.80(12)
O1 S1 C17 107.85(16)
O2 S1 C17 108.69(18)
N1 S1 C17 107.64(15)
O5 S2 O4 119.03(12)
O5 S2 N3 109.19(12)
O4 S2 N3 104.91(11)
O5 S2 C7 106.92(13)
O4 S2 C7 106.86(12)
N3 S2 C7 109.73(11)
C4 N1 C1 110.08(19)
C4 N1 S1 118.72(19)
C1 N1 S1 119.46(18)
C5 N2 C6 127.3(2)
C5 N2 H2N 116.8(18)
C6 N2 H2N 115.8(18)
C12 N3 S2 127.96(16)
C12 N3 H3 116.0
S2 N3 H3 116.0
C15 N4 C16 121.1(2)
C15 N4 H4N 123.2(17)
C16 N4 H4N 115.3(17)
N1 C1 C5 112.6(2)
N1 C1 C2 103.5(2)
C5 C1 C2 112.7(2)
N1 C1 H1 109.3
C5 C1 H1 109.3
C2 C1 H1 109.3
C3 C2 C1 103.1(3)
C3 C2 H2A 111.1
C1 C2 H2A 111.1
C3 C2 H2B 111.1
C1 C2 H2B 111.1
H2A C2 H2B 109.1
C2 C3 C4 107.4(3)
C2 C3 H3A 110.2
C4 C3 H3A 110.2
C2 C3 H3B 110.2
C4 C3 H3B 110.2
H3A C3 H3B 108.5
C3 C4 N1 103.1(2)
C3 C4 H4A 111.1
N1 C4 H4A 111.1
C3 C4 H4B 111.1
N1 C4 H4B 111.1
H4A C4 H4B 109.1
O3 C5 N2 124.6(3)
O3 C5 C1 119.6(3)
N2 C5 C1 115.8(2)
C7 C6 C11 117.8(3)
C7 C6 N2 121.0(2)
C11 C6 N2 121.2(3)
C6 C7 C8 121.5(2)
C6 C7 S2 121.4(2)
C8 C7 S2 117.0(2)
C9 C8 C7 118.6(3)
C9 C8 H8 120.7
C7 C8 H8 120.7
C10 C9 C8 120.7(3)
C10 C9 H9 119.7
C8 C9 H9 119.7
C9 C10 C11 120.8(3)
C9 C10 H10 119.6
C11 C10 H10 119.6
C10 C11 C6 120.6(3)
C10 C11 H11 119.7
C6 C11 H11 119.7
N3 C12 C13 104.83(19)
N3 C12 C14 111.5(2)
C13 C12 C14 109.6(2)
N3 C12 C15 107.11(18)
C13 C12 C15 108.89(19)
C14 C12 C15 114.4(2)
C12 C13 H13A 109.5
C12 C13 H13B 109.5
H13A C13 H13B 109.5
C12 C13 H13C 109.5
H13A C13 H13C 109.5
H13B C13 H13C 109.5
C12 C14 H14A 109.5
C12 C14 H14B 109.5
H14A C14 H14B 109.5
C12 C14 H14C 109.5
H14A C14 H14C 109.5
H14B C14 H14C 109.5
O6 C15 N4 122.8(2)
O6 C15 C12 118.7(2)
N4 C15 C12 118.44(19)
N4 C16 H16A 109.5
N4 C16 H16B 109.5
H16A C16 H16B 109.5
N4 C16 H16C 109.5
H16A C16 H16C 109.5
H16B C16 H16C 109.5
S1 C17 H17A 109.5
S1 C17 H17B 109.5
H17A C17 H17B 109.5
S1 C17 H17C 109.5
H17A C17 H17C 109.5
H17B C17 H17C 109.5

loop_
_geom_bond_atom_site_label_1
_geom_bond_atom_site_label_2
_geom_bond_distance
S1 O1 1.420(2)
S1 O2 1.436(2)
S1 N1 1.637(2)
S1 C17 1.770(3)
S2 O5 1.427(2)
S2 O4 1.442(2)
S2 N3 1.606(2)
S2 C7 1.780(2)
O3 C5 1.220(3)
O6 C15 1.219(3)
N1 C4 1.484(3)
N1 C1 1.486(3)
N2 C5 1.351(4)
N2 C6 1.407(4)
N2 H2N 0.79(3)
N3 C12 1.487(3)
N3 H3 0.8600
N4 C15 1.327(3)
N4 C16 1.449(3)
N4 H4N 0.88(3)
C1 C5 1.520(4)
C1 C2 1.526(4)
C1 H1 0.9800
C2 C3 1.465(5)
C2 H2A 0.9700
C2 H2B 0.9700
C3 C4 1.481(5)
C3 H3A 0.9700
C3 H3B 0.9700
C4 H4A 0.9700
C4 H4B 0.9700
C6 C7 1.385(4)
C6 C11 1.394(4)
C7 C8 1.394(4)
C8 C9 1.378(4)
C8 H8 0.9300
C9 C10 1.356(5)
C9 H9 0.9300
C10 C11 1.372(5)
C10 H10 0.9300
C11 H11 0.9300
C12 C13 1.527(3)
C12 C14 1.528(3)
C12 C15 1.550(3)
C13 H13A 0.9600
C13 H13B 0.9600
C13 H13C 0.9600
C14 H14A 0.9600
C14 H14B 0.9600
C14 H14C 0.9600
C16 H16A 0.9600
C16 H16B 0.9600
C16 H16C 0.9600
C17 H17A 0.9600
C17 H17B 0.9600
C17 H17C 0.9600

loop_
_geom_torsion_atom_site_label_1
_geom_torsion_atom_site_label_2
_geom_torsion_atom_site_label_3
_geom_torsion_atom_site_label_4
_geom_torsion
O1 S1 N1 C4 -50.4(2)
O2 S1 N1 C4 -178.8(2)
C17 S1 N1 C4 65.2(3)
O1 S1 N1 C1 170.19(19)
O2 S1 N1 C1 41.9(2)
C17 S1 N1 C1 -74.2(2)
O5 S2 N3 C12 -55.1(2)
O4 S2 N3 C12 176.22(19)
C7 S2 N3 C12 61.7(2)
C4 N1 C1 C5 109.5(3)
S1 N1 C1 C5 -107.9(2)
C4 N1 C1 C2 -12.4(3)
S1 N1 C1 C2 130.2(2)
N1 C1 C2 C3 29.4(3)
C5 C1 C2 C3 -92.5(3)
C1 C2 C3 C4 -36.9(4)
C2 C3 C4 N1 28.9(4)
C1 N1 C4 C3 -9.3(4)
S1 N1 C4 C3 -152.2(3)
C6 N2 C5 O3 -0.7(4)
C6 N2 C5 C1 -179.8(2)
N1 C1 C5 O3 -173.0(2)
C2 C1 C5 O3 -56.4(3)
N1 C1 C5 N2 6.1(3)
C2 C1 C5 N2 122.7(3)
C5 N2 C6 C7 -145.6(2)
C5 N2 C6 C11 37.7(4)
C11 C6 C7 C8 -0.6(4)
N2 C6 C7 C8 -177.4(2)
C11 C6 C7 S2 176.32(19)
N2 C6 C7 S2 -0.5(3)
O5 S2 C7 C6 -172.6(2)
O4 S2 C7 C6 -44.1(2)
N3 S2 C7 C6 69.1(2)
O5 S2 C7 C8 4.5(2)
O4 S2 C7 C8 133.0(2)
N3 S2 C7 C8 -113.8(2)
C6 C7 C8 C9 1.2(4)
S2 C7 C8 C9 -175.8(2)
C7 C8 C9 C10 0.0(4)
C8 C9 C10 C11 -1.9(5)
C9 C10 C11 C6 2.5(4)
C7 C6 C11 C10 -1.3(4)
N2 C6 C11 C10 175.6(2)
S2 N3 C12 C13 170.50(17)
S2 N3 C12 C14 51.9(3)
S2 N3 C12 C15 -73.9(2)
C16 N4 C15 O6 3.8(4)
C16 N4 C15 C12 -174.2(2)
N3 C12 C15 O6 -57.5(3)
C13 C12 C15 O6 55.3(3)
C14 C12 C15 O6 178.3(2)
N3 C12 C15 N4 120.6(2)
C13 C12 C15 N4 -126.6(2)
C14 C12 C15 N4 -3.6(3)
